data_7057490
loop_
_publ_author_name
'Yan, Fei-Fei'
'Ma, Chun-Lin'
'Li, Qian-Li'
'Zhang, Shao-Liang'
'Ru, Jing'
'Cheng, Shuang'
'Zhang, Ru-Fen'

_publ_section_title
;
 Syntheses, structures and anti-tumor activity of four organotin(iv)
 dicarboxylates based on (1,3,4-thiadiazole-2,5-diyldithio)diacetic acid
;
_journal_issue 14
_journal_name_full 'New Journal of Chemistry'
_journal_page_first 11601
_journal_paper_doi 10.1039/C8NJ00431E
_journal_volume 42
_journal_year 2018
_chemical_formula_sum 'C14 H22 N2 O4 S3 Sn'
_chemical_formula_weight 497.20
_space_group_crystal_system monoclinic
_space_group_IT_number 14
_space_group_name_Hall '-P 2ybc'
_space_group_name_H-M_alt 'P 1 21/c 1'
_symmetry_space_group_name_Hall '-P 2ybc'
_symmetry_space_group_name_H-M 'P 1 21/c 1'
_atom_sites_solution_hydrogens geom
_audit_creation_method SHELXL-2017/1
_audit_update_record
;
2017-10-24 deposited with the CCDC.
2018-06-04 downloaded from the CCDC.
;
_cell_angle_alpha 90
_cell_angle_beta 112.127(3)
_cell_angle_gamma 90
_cell_formula_units_Z 4
_cell_length_a 8.7371(7)
_cell_length_b 27.488(2)
_cell_length_c 9.2680(9)
_cell_measurement_reflns_used 1520
_cell_measurement_temperature 298(2)
_cell_measurement_theta_max 25.9675
_cell_measurement_theta_min 2.5005
_cell_volume 2061.9(3)
_computing_cell_refinement 'Bruker SMART'
_computing_data_collection 'Bruker SMART'
_computing_data_reduction 'Bruker SAINT'
_computing_molecular_graphics 'Bruker SHELXTL'
_computing_publication_material 'Bruker SHELXTL'
_computing_structure_refinement 'SHELXL-2017/1 (Sheldrick, 2017)'
_computing_structure_solution 'SHELXS-97 (Sheldrick, 1990)'
_diffrn_ambient_temperature 298(2)
_diffrn_measured_fraction_theta_full 0.996
_diffrn_measured_fraction_theta_max 0.996
_diffrn_measurement_device_type 'CCD area detector'
_diffrn_measurement_method 'phi and omega scans'
_diffrn_radiation_type MoK\a
_diffrn_radiation_wavelength 0.71073
_diffrn_reflns_av_R_equivalents 0.0971
_diffrn_reflns_av_unetI/netI 0.1451
_diffrn_reflns_Laue_measured_fraction_full 0.996
_diffrn_reflns_Laue_measured_fraction_max 0.996
_diffrn_reflns_limit_h_max 10
_diffrn_reflns_limit_h_min -10
_diffrn_reflns_limit_k_max 32
_diffrn_reflns_limit_k_min -15
_diffrn_reflns_limit_l_max 10
_diffrn_reflns_limit_l_min -11
_diffrn_reflns_number 9451
_diffrn_reflns_point_group_measured_fraction_full 0.996
_diffrn_reflns_point_group_measured_fraction_max 0.996
_diffrn_reflns_theta_full 25.019
_diffrn_reflns_theta_max 25.019
_diffrn_reflns_theta_min 2.485
_exptl_absorpt_coefficient_mu 1.562
_exptl_absorpt_correction_T_max 0.9546
_exptl_absorpt_correction_T_min 0.5400
_exptl_absorpt_correction_type multi-scan
_exptl_absorpt_process_details sadabs
_exptl_crystal_colour colourless
_exptl_crystal_density_diffrn 1.602
_exptl_crystal_description block
_exptl_crystal_F_000 1000
_exptl_crystal_size_max 0.450
_exptl_crystal_size_mid 0.170
_exptl_crystal_size_min 0.030
_refine_diff_density_max 1.107
_refine_diff_density_min -1.282
_refine_diff_density_rms 0.173
_refine_ls_extinction_method none
_refine_ls_goodness_of_fit_ref 0.971
_refine_ls_hydrogen_treatment constr
_refine_ls_matrix_type full
_refine_ls_number_parameters 219
_refine_ls_number_reflns 3624
_refine_ls_number_restraints 145
_refine_ls_restrained_S_all 0.999
_refine_ls_R_factor_all 0.1855
_refine_ls_R_factor_gt 0.0975
_refine_ls_shift/su_max 0.000
_refine_ls_shift/su_mean 0.000
_refine_ls_structure_factor_coef Fsqd
_refine_ls_weighting_details 'w=1/[\s^2^(Fo^2^)+(0.1643P)^2^] where P=(Fo^2^+2Fc^2^)/3'
_refine_ls_weighting_scheme calc
_refine_ls_wR_factor_gt 0.2546
_refine_ls_wR_factor_ref 0.3012
_reflns_Friedel_coverage 0.000
_reflns_number_gt 1582
_reflns_number_total 3624
_reflns_threshold_expression 'I > 2\s(I)'
_cod_data_source_file c8nj00431e2.cif
_cod_data_source_block 160917d
_cod_depositor_comments 'Adding full bibliography for 7057489--7057492.cif.'
_cod_database_code 7057490
_shelx_shelxl_version_number 2017/1
_shelx_space_group_comment
;
The symmetry employed for this shelxl refinement is uniquely defined
by the following loop, which should always be used as a source of
symmetry information in preference to the above space-group names.
They are only intended as comments.
;
_shelx_estimated_absorpt_t_min 0.540
_shelx_estimated_absorpt_t_max 0.955

loop_
_space_group_symop_operation_xyz
'x, y, z'
'-x, y+1/2, -z+1/2'
'-x, -y, -z'
'x, -y-1/2, z-1/2'

loop_
_atom_site_label
_atom_site_type_symbol
_atom_site_fract_x
_atom_site_fract_y
_atom_site_fract_z
_atom_site_U_iso_or_equiv
_atom_site_adp_type
_atom_site_occupancy
_atom_site_site_symmetry_order
_atom_site_calc_flag
_atom_site_refinement_flags_posn
_atom_site_refinement_flags_adp
Sn1 Sn 0.28992(15) 0.62227(4) 0.63194(13) 0.0658(5) Uani 1 1 d . U
S1 S 0.8707(6) 0.76333(16) 0.8376(5) 0.0720(12) Uani 1 1 d . .
S2 S 0.5700(6) 0.77653(16) 0.5446(5) 0.0708(12) Uani 1 1 d . .
S3 S 1.1192(5) 0.69387(18) 1.0514(5) 0.0761(13) Uani 1 1 d . .
O1 O 0.3527(13) 0.6948(4) 0.5951(12) 0.069(3) Uani 1 1 d . U
O2 O 0.3681(14) 0.6491(5) 0.4011(12) 0.078(3) Uani 1 1 d . U
O3 O 1.2556(13) 0.6568(4) 0.8184(12) 0.070(3) Uani 1 1 d . U
O4 O 1.1996(16) 0.5799(5) 0.8377(13) 0.092(4) Uani 1 1 d . U
N1 N 0.7423(15) 0.6937(5) 0.6509(14) 0.066(4) Uani 1 1 d . .
N2 N 0.8756(16) 0.6736(5) 0.7730(15) 0.068(4) Uani 1 1 d . .
C1 C 0.9499(18) 0.7051(5) 0.8813(17) 0.058(4) Uani 1 1 d . .
C2 C 0.7268(18) 0.7415(5) 0.6676(15) 0.054(4) Uani 1 1 d . .
C3 C 0.4470(19) 0.7320(6) 0.4077(16) 0.069(5) Uani 1 1 d . .
H3A H 0.352382 0.748563 0.332791 0.083 Uiso 1 1 calc R U
H3B H 0.512069 0.719426 0.351223 0.083 Uiso 1 1 calc R U
C4 C 0.3854(19) 0.6902(6) 0.4696(18) 0.065(4) Uani 1 1 d . .
C5 C 0.518(3) 0.5872(8) 0.704(3) 0.120(4) Uani 1 1 d D U
H5A H 0.534419 0.578292 0.609166 0.144 Uiso 1 1 calc R U
H5B H 0.600416 0.611887 0.754255 0.144 Uiso 1 1 calc R U
C6 C 0.566(3) 0.5433(8) 0.807(3) 0.153(6) Uani 1 1 d D U
H6A H 0.497525 0.516170 0.753609 0.183 Uiso 1 1 calc R U
H6B H 0.542968 0.549796 0.900168 0.183 Uiso 1 1 calc R U
C7 C 0.748(3) 0.5285(10) 0.857(3) 0.177(7) Uani 1 1 d D U
H7A H 0.815569 0.557289 0.867568 0.213 Uiso 1 1 calc R U
H7B H 0.784138 0.512359 0.957623 0.213 Uiso 1 1 calc R U
C8 C 0.768(4) 0.4946(12) 0.737(4) 0.227(11) Uani 1 1 d D U
H8A H 0.800793 0.462971 0.781753 0.340 Uiso 1 1 calc R U
H8B H 0.851021 0.507206 0.702251 0.340 Uiso 1 1 calc R U
H8C H 0.664906 0.492040 0.649265 0.340 Uiso 1 1 calc R U
C9 C 0.050(3) 0.6140(7) 0.459(3) 0.121(5) Uani 1 1 d D U
H9A H -0.011720 0.643115 0.461243 0.145 Uiso 1 1 calc R U
H9B H 0.061473 0.613430 0.359083 0.145 Uiso 1 1 calc R U
C10 C -0.056(3) 0.5708(8) 0.463(2) 0.149(6) Uani 1 1 d D U
H10A H -0.096457 0.575515 0.546423 0.179 Uiso 1 1 calc R U
H10B H 0.011642 0.541695 0.486654 0.179 Uiso 1 1 calc R U
C11 C -0.203(3) 0.5635(10) 0.309(3) 0.183(10) Uani 1 1 d D U
H11A H -0.162477 0.557878 0.226866 0.219 Uiso 1 1 calc R U
H11B H -0.263560 0.534656 0.317610 0.219 Uiso 1 1 calc R U
C12 C -0.321(4) 0.6063(14) 0.265(5) 0.31(3) Uani 1 1 d D .
H12A H -0.430271 0.595405 0.251364 0.468 Uiso 1 1 calc R U
H12B H -0.323330 0.620072 0.168768 0.468 Uiso 1 1 calc R U
H12C H -0.285228 0.630391 0.345293 0.468 Uiso 1 1 calc R U
C13 C 1.160(2) 0.6312(6) 1.0231(18) 0.074(5) Uani 1 1 d . .
H13A H 1.246922 0.619346 1.117144 0.089 Uiso 1 1 calc R U
H13B H 1.061756 0.612247 1.006964 0.089 Uiso 1 1 calc R U
C14 C 1.212(2) 0.6233(7) 0.8883(18) 0.073(4) Uani 1 1 d . U

loop_
_atom_site_aniso_label
_atom_site_aniso_U_11
_atom_site_aniso_U_22
_atom_site_aniso_U_33
_atom_site_aniso_U_23
_atom_site_aniso_U_13
_atom_site_aniso_U_12
Sn1 0.0720(8) 0.0613(7) 0.0601(7) -0.0006(6) 0.0204(6) 0.0045(6)
S1 0.078(3) 0.068(3) 0.064(3) -0.012(2) 0.020(2) -0.007(2)
S2 0.080(3) 0.068(3) 0.059(2) 0.001(2) 0.020(2) -0.002(2)
S3 0.068(3) 0.098(3) 0.050(2) -0.014(2) 0.008(2) -0.001(3)
O1 0.080(6) 0.077(6) 0.059(5) 0.011(5) 0.036(5) 0.008(5)
O2 0.091(7) 0.083(6) 0.062(6) 0.002(5) 0.031(5) -0.003(6)
O3 0.072(7) 0.073(7) 0.065(6) 0.003(6) 0.027(5) -0.007(6)
O4 0.120(10) 0.083(9) 0.079(8) 0.009(7) 0.046(7) 0.011(8)
N1 0.051(8) 0.075(10) 0.055(8) -0.013(7) 0.002(6) -0.002(7)
N2 0.057(8) 0.082(10) 0.059(8) -0.004(7) 0.015(7) -0.002(7)
C1 0.060(9) 0.060(9) 0.053(9) -0.010(8) 0.019(7) 0.001(8)
C2 0.067(10) 0.057(9) 0.037(7) 0.013(7) 0.019(7) 0.004(8)
C3 0.061(10) 0.101(14) 0.042(8) 0.003(9) 0.014(8) -0.005(10)
C4 0.059(10) 0.068(11) 0.051(9) 0.009(8) 0.001(8) 0.002(9)
C5 0.114(6) 0.120(7) 0.120(7) 0.014(6) 0.037(6) 0.011(6)
C6 0.138(9) 0.148(9) 0.148(9) 0.011(8) 0.026(8) 0.015(9)
C7 0.158(10) 0.167(11) 0.167(11) 0.009(10) 0.015(10) 0.016(10)
C8 0.218(19) 0.20(2) 0.211(19) -0.018(16) 0.022(18) 0.035(18)
C9 0.117(7) 0.115(7) 0.113(7) 0.010(6) 0.024(6) -0.002(6)
C10 0.139(10) 0.140(10) 0.137(9) 0.010(9) 0.015(8) -0.005(9)
C11 0.166(12) 0.188(13) 0.168(11) -0.015(10) 0.033(8) -0.005(10)
C12 0.15(4) 0.35(7) 0.33(6) 0.08(5) -0.02(4) 0.00(4)
C13 0.075(11) 0.102(13) 0.057(9) 0.038(9) 0.036(9) 0.002(10)
C14 0.085(10) 0.075(10) 0.047(9) -0.003(8) 0.012(8) 0.000(10)

loop_
_atom_type_symbol
_atom_type_description
_atom_type_scat_dispersion_real
_atom_type_scat_dispersion_imag
_atom_type_scat_source
C C 0.0033 0.0016 'International Tables Vol C Tables 4.2.6.8 and 6.1.1.4'
H H 0.0000 0.0000 'International Tables Vol C Tables 4.2.6.8 and 6.1.1.4'
N N 0.0061 0.0033 'International Tables Vol C Tables 4.2.6.8 and 6.1.1.4'
O O 0.0106 0.0060 'International Tables Vol C Tables 4.2.6.8 and 6.1.1.4'
S S 0.1246 0.1234 'International Tables Vol C Tables 4.2.6.8 and 6.1.1.4'
Sn Sn -0.6537 1.4246 'International Tables Vol C Tables 4.2.6.8 and 6.1.1.4'

loop_
_geom_angle_atom_site_label_1
_geom_angle_atom_site_label_2
_geom_angle_atom_site_label_3
_geom_angle
_geom_angle_site_symmetry_1
_geom_angle_site_symmetry_3
C5 Sn1 O3 111.3(7) . 1_455
C5 Sn1 C9 138.3(10) . .
O3 Sn1 C9 105.4(8) 1_455 .
C5 Sn1 O1 102.2(7) . .
O3 Sn1 O1 80.4(4) 1_455 .
C9 Sn1 O1 102.8(6) . .
C5 Sn1 O2 82.9(6) . .
O3 Sn1 O2 136.0(4) 1_455 .
C9 Sn1 O2 84.2(7) . .
O1 Sn1 O2 55.7(4) . .
C2 S1 C1 88.9(7) . .
C2 S2 C3 101.7(8) . .
C1 S3 C13 100.7(8) . .
C4 O1 Sn1 102.0(10) . .
C4 O2 Sn1 81.9(9) . .
C14 O3 Sn1 104.9(11) . 1_655
C2 N1 N2 112.7(12) . .
C1 N2 N1 112.5(13) . .
N2 C1 S1 113.4(11) . .
N2 C1 S3 126.2(12) . .
S1 C1 S3 120.3(9) . .
N1 C2 S2 124.6(11) . .
N1 C2 S1 112.4(10) . .
S2 C2 S1 122.8(9) . .
C4 C3 S2 117.7(11) . .
O2 C4 O1 120.3(15) . .
O2 C4 C3 119.2(15) . .
O1 C4 C3 120.4(15) . .
C6 C5 Sn1 125.3(14) . .
C5 C6 C7 114.4(14) . .
C8 C7 C6 109.6(13) . .
C10 C9 Sn1 120.4(13) . .
C9 C10 C11 112.8(13) . .
C12 C11 C10 113.5(14) . .
C14 C13 S3 113.7(11) . .
O3 C14 O4 119.8(16) . .
O3 C14 C13 124.4(16) . .
O4 C14 C13 115.7(16) . .

loop_
_geom_bond_atom_site_label_1
_geom_bond_atom_site_label_2
_geom_bond_distance
_geom_bond_site_symmetry_2
Sn1 C5 2.086(19) .
Sn1 O3 2.089(11) 1_455
Sn1 C9 2.116(19) .
Sn1 O1 2.130(11) .
Sn1 O2 2.587(11) .
S1 C2 1.712(15) .
S1 C1 1.731(15) .
S2 C2 1.711(15) .
S2 C3 1.799(16) .
S3 C1 1.736(15) .
S3 C13 1.798(18) .
O1 C4 1.305(18) .
O2 C4 1.277(18) .
O3 C14 1.264(19) .
O4 C14 1.272(19) .
N1 C2 1.334(19) .
N1 N2 1.397(16) .
N2 C1 1.299(17) .
C3 C4 1.47(2) .
C5 C6 1.501(10) .
C6 C7 1.532(10) .
C7 C8 1.518(10) .
C9 C10 1.514(10) .
C10 C11 1.535(10) .
C11 C12 1.514(10) .
C13 C14 1.50(2) .
